data_1530942
loop_
_publ_author_name
'Vandenborre, M.T.'
'Chubb, M.'
'Mahe, R.'
'Brusset, H.'

_publ_section_title
;
 Etude structurale de composes 3 Pd O - B2 O5 (B = Nb, Ta) de type
 pyrochlore
;
_journal_name_full
;
Comptes Rendus Hebdomadaires des Seances de l'Academie des Sciences, Serie C, 
Sciences Chimiques (1966-)
;
_journal_page_first 179
_journal_page_last 182
_journal_volume 284
_journal_year 1977
_chemical_formula_sum 'Nb2 O8 Pb3'
_chemical_name_systematic 'Pb3 Nb2 O8'
_space_group_IT_number 141
_symmetry_space_group_name_Hall '-I 4bd 2'
_symmetry_space_group_name_H-M 'I 41/a m d :2'
_cell_angle_alpha 90
_cell_angle_beta 90
_cell_angle_gamma 90
_cell_formula_units_Z 3
_cell_length_a 7.53
_cell_length_b 7.53
_cell_length_c 10.82
_cell_volume 613.504
_citation_journal_id_ASTM CHDCAQ
_cod_data_source_file Vandenborre_CHDCAQ_1977_112.cif
_cod_data_source_block Nb2O8Pb3
_cod_original_cell_volume 613.5038
_cod_database_code 1530942

loop_
_symmetry_equiv_pos_as_xyz
x,y,z
-y+1/4,x+3/4,z+1/4
-x+1/2,-y,z+1/2
y+1/4,-x+1/4,z+3/4
x,-y,-z
y+1/4,x+3/4,-z+1/4
-x+1/2,y,-z+1/2
-y+1/4,-x+1/4,-z+3/4
-x,-y,-z
y-1/4,-x-3/4,-z-1/4
x-1/2,y,-z-1/2
-y-1/4,x-1/4,-z-3/4
-x,y,z
-y-1/4,-x-3/4,z-1/4
x-1/2,-y,z-1/2
y-1/4,x-1/4,z-3/4
x+1/2,y+1/2,z+1/2
-y+3/4,x+5/4,z+3/4
-x+1,-y+1/2,z+1
y+3/4,-x+3/4,z+5/4
x+1/2,-y+1/2,-z+1/2
y+3/4,x+5/4,-z+3/4
-x+1,y+1/2,-z+1
-y+3/4,-x+3/4,-z+5/4
-x+1/2,-y+1/2,-z+1/2
y+1/4,-x-1/4,-z+1/4
x,y+1/2,-z
-y+1/4,x+1/4,-z-1/4
-x+1/2,y+1/2,z+1/2
-y+1/4,-x-1/4,z+1/4
x,-y+1/2,z
y+1/4,x+1/4,z-1/4

loop_
_atom_site_label
_atom_site_type_symbol
_atom_site_fract_x
_atom_site_fract_y
_atom_site_fract_z
_atom_site_occupancy
_atom_site_U_iso_or_equiv
Nb1 Nb+5 0 0 0 0.75 0.0
O2 O-2 0 0.25 0.69 1 0.0
O1 O-2 0.185 0.435 0.875 1 0.0
Pb2 Pb+2 0 0 0.5 0.875 0.0
Pb1 Pb+2 0 0 0 0.25 0.0
